data_4339663
loop_
_publ_author_name
'Tidmarsh, Ian S.'
'Scales, Emma'
'Brearley, Paul R.'
'Wolowska, Joanna'
'Sorace, Lorenzo'
'Caneschi, Andrea'
'Laye, Rebecca H.'
'McInnes, Eric J. L.'

_publ_section_title
;
 Synthesis, structural, and magnetic studies on a redox family of
 tetrametallic vanadium clusters: {VIV4}, {VIII2VIV2}, and {VIII4}
 butterfly complexes.
;
_journal_issue 23
_journal_name_full 'Inorganic chemistry'
_journal_page_first 9743
_journal_page_last 9753
_journal_paper_doi 10.1021/ic7011183
_journal_volume 46
_journal_year 2007
_chemical_formula_sum 'C32 H50 O16 V4'
_chemical_formula_weight 894.48
_chemical_name_systematic
; 
 ? 
;
_space_group_IT_number 61
_symmetry_cell_setting orthorhombic
_symmetry_space_group_name_Hall '-P 2ac 2ab'
_symmetry_space_group_name_H-M 'P b c a'
_atom_sites_solution_hydrogens geom
_atom_sites_solution_primary direct
_atom_sites_solution_secondary difmap
_audit_creation_method SHELXL-97
_cell_angle_alpha 90.00
_cell_angle_beta 90.00
_cell_angle_gamma 90.00
_cell_formula_units_Z 4
_cell_length_a 16.4089(6)
_cell_length_b 14.1745(5)
_cell_length_c 16.5690(5)
_cell_measurement_reflns_used 10547
_cell_measurement_temperature 100(2)
_cell_measurement_theta_max 31.9852
_cell_measurement_theta_min 2.7497
_cell_volume 3853.7(2)
_computing_cell_refinement
;
CrysAlis RED, Oxford Diffraction Ltd.,
Version 1.171.29.1 (release 13-01-2006 CrysAlis171 .NET)
(compiled Jan 13 2006,17:25:00)
;
_computing_data_collection
;
CrysAlis CCD, Oxford Diffraction Ltd.,
Version 1.171.29.1 (release 13-01-2006 CrysAlis171 .NET)
(compiled Jan 13 2006,17:25:00)
;
_computing_data_reduction
;
CrysAlis RED, Oxford Diffraction Ltd.,
Version 1.171.29.1 (release 13-01-2006 CrysAlis171 .NET)
(compiled Jan 13 2006,17:25:00)
;
_computing_molecular_graphics 'Bruker SHELXTL'
_computing_publication_material 'Bruker SHELXTL'
_computing_structure_refinement 'SHELXL-97 (Sheldrick, 1997)'
_computing_structure_solution 'SHELXS-97 (Sheldrick, 1990)'
_diffrn_ambient_temperature 100(2)
_diffrn_detector_area_resol_mean 8.3367
_diffrn_measured_fraction_theta_full 0.995
_diffrn_measured_fraction_theta_max 0.995
_diffrn_measurement_device_type 'Oxford Diffraction Xcaliber 2'
_diffrn_measurement_method 'phi and omega'
_diffrn_radiation_monochromator graphite
_diffrn_radiation_source 'Enhance (Mo) X-ray Source'
_diffrn_radiation_type 'Mo K\a'
_diffrn_radiation_wavelength 0.7107
_diffrn_reflns_av_R_equivalents 0.0761
_diffrn_reflns_av_sigmaI/netI 0.0495
_diffrn_reflns_limit_h_max 23
_diffrn_reflns_limit_h_min -23
_diffrn_reflns_limit_k_max 13
_diffrn_reflns_limit_k_min -20
_diffrn_reflns_limit_l_max 23
_diffrn_reflns_limit_l_min -23
_diffrn_reflns_number 37290
_diffrn_reflns_theta_full 30.53
_diffrn_reflns_theta_max 30.53
_diffrn_reflns_theta_min 2.75
_exptl_absorpt_coefficient_mu 1.009
_exptl_absorpt_correction_T_max 0.6324
_exptl_absorpt_correction_T_min 0.6324
_exptl_absorpt_correction_type 'numeric analytical'
_exptl_absorpt_process_details
;
CrysAlis RED, Oxford Diffraction Ltd.,
Version 1.171.29.1 (release 13-01-2006 CrysAlis171 .NET)
(compiled Jan 13 2006,17:25:00)
Analytical numeric absorption correction using a multifaceted crystal
        model based on expressions derived by R.C. Clark & J.S. Reid.
(Clark, R. C. & Reid, J. S. (1995). Acta Cryst. A51, 887-897)
;
_exptl_crystal_colour brown
_exptl_crystal_density_diffrn 1.542
_exptl_crystal_density_method 'not measured'
_exptl_crystal_description block
_exptl_crystal_F_000 1848
_exptl_crystal_size_max 0.41
_exptl_crystal_size_mid 0.30
_exptl_crystal_size_min 0.21
_refine_diff_density_max 0.890
_refine_diff_density_min -0.468
_refine_diff_density_rms 0.100
_refine_ls_extinction_method none
_refine_ls_goodness_of_fit_ref 0.988
_refine_ls_hydrogen_treatment constr
_refine_ls_matrix_type full
_refine_ls_number_parameters 240
_refine_ls_number_reflns 5862
_refine_ls_number_restraints 0
_refine_ls_restrained_S_all 0.988
_refine_ls_R_factor_all 0.0533
_refine_ls_R_factor_gt 0.0357
_refine_ls_shift/su_max 0.002
_refine_ls_shift/su_mean 0.000
_refine_ls_structure_factor_coef Fsqd
_refine_ls_weighting_details 'calc w=1/[\s^2^(Fo^2^)+(0.0678P)^2^+0.0000P] where P=(Fo^2^+2Fc^2^)/3'
_refine_ls_weighting_scheme calc
_refine_ls_wR_factor_gt 0.0978
_refine_ls_wR_factor_ref 0.1068
_reflns_number_gt 4219
_reflns_number_total 5862
_reflns_threshold_expression >2sigma(I)
_cod_data_source_file ic7011183-file004.cif
_cod_data_source_block oejlm69pbca
_cod_depositor_comments
;
The following automatic conversions were performed:

'_symmetry_cell_setting' value 'Orthorhombic' changed to
'orthorhombic' according to
/usr/data/users/saulius/automatic-downloads/retrospective/ACS/lib/dictionaries/cif_core.dic
dictionary named 'cif_core.dic' version 2.4.2 from 2011-04-26.

Automatic conversion script
Id: cif_fix_values 2281 2013-09-26 08:29:07Z andrius 
;
_cod_original_sg_symbol_H-M Pbca
_cod_database_code 4339663

loop_
_symmetry_equiv_pos_as_xyz
'x, y, z'
'-x+1/2, -y, z+1/2'
'-x, y+1/2, -z+1/2'
'x+1/2, -y+1/2, -z'
'-x, -y, -z'
'x-1/2, y, -z-1/2'
'x, -y-1/2, z-1/2'
'-x-1/2, y-1/2, z'

loop_
_atom_site_label
_atom_site_type_symbol
_atom_site_fract_x
_atom_site_fract_y
_atom_site_fract_z
_atom_site_U_iso_or_equiv
_atom_site_adp_type
_atom_site_occupancy
_atom_site_symmetry_multiplicity
_atom_site_calc_flag
_atom_site_refinement_flags
V1 V -0.058812(18) 1.06692(2) 0.149865(18) 0.01163(9) Uani 1 1 d .
V2 V 0.039766(18) 0.91189(2) 0.044013(17) 0.00941(8) Uani 1 1 d .
O1 O 0.03691(8) 1.05329(9) 0.22185(8) 0.0150(3) Uani 1 1 d .
O2 O -0.03991(8) 1.20541(9) 0.14827(8) 0.0164(3) Uani 1 1 d .
O3 O 0.12448(8) 0.89284(9) 0.12674(8) 0.0147(3) Uani 1 1 d .
O4 O 0.02308(8) 0.77426(9) 0.03906(8) 0.0146(3) Uani 1 1 d .
O5 O -0.05013(7) 0.92946(8) 0.11999(7) 0.0109(2) Uani 1 1 d .
O6 O 0.04062(7) 1.05788(9) 0.04830(7) 0.0094(2) Uani 1 1 d .
O7 O 0.11834(7) 0.92077(8) -0.04442(7) 0.0110(2) Uani 1 1 d .
O8 O -0.13312(8) 1.05939(9) 0.21235(8) 0.0185(3) Uani 1 1 d .
C1 C 0.07610(11) 1.21382(14) 0.23295(11) 0.0183(4) Uani 1 1 d .
H1 H 0.1136 1.2547 0.2563 0.022 Uiso 1 1 calc R
C2 C 0.08487(11) 1.11773(14) 0.24827(11) 0.0159(4) Uani 1 1 d .
C3 C 0.15575(12) 1.08324(16) 0.29663(13) 0.0258(5) Uani 1 1 d .
H3A H 0.1378 1.0350 0.3332 0.039 Uiso 1 1 calc R
H3B H 0.1786 1.1347 0.3267 0.039 Uiso 1 1 calc R
H3C H 0.1963 1.0578 0.2610 0.039 Uiso 1 1 calc R
C4 C 0.01484(12) 1.25300(13) 0.18497(11) 0.0165(4) Uani 1 1 d .
C5 C 0.01234(14) 1.35740(14) 0.17362(13) 0.0263(5) Uani 1 1 d .
H5A H -0.0191 1.3721 0.1264 0.039 Uiso 1 1 calc R
H5B H 0.0668 1.3810 0.1672 0.039 Uiso 1 1 calc R
H5C H -0.0123 1.3863 0.2200 0.039 Uiso 1 1 calc R
C6 C 0.10886(12) 0.72823(14) 0.14687(11) 0.0186(4) Uani 1 1 d .
H6 H 0.1251 0.6775 0.1786 0.022 Uiso 1 1 calc R
C7 C 0.14252(11) 0.81583(14) 0.16371(11) 0.0166(4) Uani 1 1 d .
C8 C 0.20552(13) 0.82462(16) 0.22886(13) 0.0286(5) Uani 1 1 d .
H8A H 0.2533 0.8546 0.2074 0.043 Uiso 1 1 calc R
H8B H 0.2195 0.7630 0.2485 0.043 Uiso 1 1 calc R
H8C H 0.1841 0.8619 0.2724 0.043 Uiso 1 1 calc R
C9 C 0.05254(11) 0.71093(13) 0.08597(11) 0.0151(4) Uani 1 1 d .
C10 C 0.02414(13) 0.61217(14) 0.06975(13) 0.0256(5) Uani 1 1 d .
H10A H -0.0330 0.6128 0.0574 0.038 Uiso 1 1 calc R
H10B H 0.0335 0.5739 0.1166 0.038 Uiso 1 1 calc R
H10C H 0.0538 0.5866 0.0248 0.038 Uiso 1 1 calc R
C11 C -0.12557(10) 0.88137(13) 0.10416(10) 0.0128(3) Uani 1 1 d .
H11A H -0.1618 0.8905 0.1497 0.015 Uiso 1 1 calc R
H11B H -0.1148 0.8143 0.0996 0.015 Uiso 1 1 calc R
C12 C 0.11808(10) 1.10560(12) 0.04831(10) 0.0117(3) Uani 1 1 d .
H12A H 0.1488 1.0862 0.0955 0.014 Uiso 1 1 calc R
H12B H 0.1089 1.1730 0.0523 0.014 Uiso 1 1 calc R
C13 C 0.18848(10) 0.97957(13) -0.03337(10) 0.0127(3) Uani 1 1 d .
H13A H 0.2255 0.9697 -0.0782 0.015 Uiso 1 1 calc R
H13B H 0.2164 0.9603 0.0156 0.015 Uiso 1 1 calc R
C14 C -0.16859(10) 0.91478(12) 0.02752(10) 0.0110(3) Uani 1 1 d .
C15 C -0.25143(11) 0.86336(14) 0.01962(11) 0.0174(4) Uani 1 1 d .
H15A H -0.2852 0.8815 0.0651 0.021 Uiso 1 1 calc R
H15B H -0.2782 0.8860 -0.0289 0.021 Uiso 1 1 calc R
C16 C -0.24887(14) 0.75650(15) 0.01601(14) 0.0311(5) Uani 1 1 d .
H16A H -0.2211 0.7370 -0.0322 0.047 Uiso 1 1 calc R
H16B H -0.3035 0.7322 0.0156 0.047 Uiso 1 1 calc R
H16C H -0.2204 0.7327 0.0623 0.047 Uiso 1 1 calc R

loop_
_atom_site_aniso_label
_atom_site_aniso_U_11
_atom_site_aniso_U_22
_atom_site_aniso_U_33
_atom_site_aniso_U_23
_atom_site_aniso_U_13
_atom_site_aniso_U_12
V1 0.01164(15) 0.01272(16) 0.01051(15) -0.00235(11) -0.00091(11) -0.00005(11)
V2 0.00898(14) 0.00881(14) 0.01043(15) 0.00120(10) -0.00083(10) 0.00074(10)
O1 0.0159(6) 0.0163(6) 0.0128(6) -0.0016(5) -0.0025(5) -0.0025(5)
O2 0.0195(7) 0.0136(6) 0.0162(6) -0.0034(5) -0.0009(5) 0.0007(5)
O3 0.0134(6) 0.0154(6) 0.0154(6) 0.0021(5) -0.0028(5) 0.0018(5)
O4 0.0150(7) 0.0114(6) 0.0173(6) 0.0010(5) 0.0004(5) 0.0006(5)
O5 0.0085(6) 0.0122(6) 0.0118(6) 0.0001(5) -0.0012(4) -0.0013(4)
O6 0.0071(6) 0.0099(6) 0.0112(6) 0.0000(4) -0.0014(4) -0.0014(4)
O7 0.0082(6) 0.0109(6) 0.0138(6) -0.0018(5) -0.0004(4) -0.0009(4)
O8 0.0165(7) 0.0234(7) 0.0157(6) -0.0049(5) 0.0020(5) -0.0019(5)
C1 0.0164(9) 0.0207(9) 0.0176(9) -0.0059(8) 0.0000(7) -0.0064(7)
C2 0.0134(8) 0.0235(9) 0.0108(8) -0.0036(7) -0.0003(6) -0.0021(7)
C3 0.0194(10) 0.0309(12) 0.0271(11) -0.0024(9) -0.0091(8) -0.0021(8)
C4 0.0217(10) 0.0154(9) 0.0125(9) -0.0047(7) 0.0051(7) -0.0032(7)
C5 0.0340(12) 0.0153(10) 0.0295(11) -0.0047(9) 0.0004(9) -0.0013(8)
C6 0.0202(9) 0.0178(9) 0.0178(9) 0.0077(7) 0.0027(7) 0.0080(7)
C7 0.0136(9) 0.0233(10) 0.0128(9) 0.0036(7) 0.0015(6) 0.0071(7)
C8 0.0269(11) 0.0335(12) 0.0253(11) 0.0045(9) -0.0120(9) 0.0085(9)
C9 0.0168(9) 0.0120(8) 0.0165(9) 0.0032(7) 0.0075(7) 0.0027(7)
C10 0.0322(12) 0.0138(9) 0.0309(11) 0.0034(9) 0.0054(9) 0.0011(8)
C11 0.0103(8) 0.0149(8) 0.0134(8) 0.0015(7) -0.0013(6) -0.0044(7)
C12 0.0099(8) 0.0120(8) 0.0130(8) -0.0018(6) -0.0009(6) -0.0037(6)
C13 0.0079(8) 0.0150(8) 0.0152(8) -0.0006(7) -0.0005(6) -0.0013(6)
C14 0.0078(8) 0.0130(8) 0.0122(8) -0.0001(6) 0.0006(6) -0.0016(6)
C15 0.0121(8) 0.0219(10) 0.0183(9) 0.0004(7) -0.0011(7) -0.0061(7)
C16 0.0248(11) 0.0242(11) 0.0444(13) 0.0106(10) -0.0154(10) -0.0133(9)

loop_
_atom_type_symbol
_atom_type_description
_atom_type_scat_dispersion_real
_atom_type_scat_dispersion_imag
_atom_type_scat_source
C C 0.0033 0.0016 'International Tables Vol C Tables 4.2.6.8 and 6.1.1.4'
H H 0.0000 0.0000 'International Tables Vol C Tables 4.2.6.8 and 6.1.1.4'
O O 0.0106 0.0060 'International Tables Vol C Tables 4.2.6.8 and 6.1.1.4'
V V 0.3005 0.5294 'International Tables Vol C Tables 4.2.6.8 and 6.1.1.4'

loop_
_geom_angle_atom_site_label_1
_geom_angle_atom_site_label_2
_geom_angle_atom_site_label_3
_geom_angle
_geom_angle_site_symmetry_1
_geom_angle_site_symmetry_3
O8 V1 O1 101.98(6) . .
O8 V1 O2 101.13(6) . .
O1 V1 O2 88.89(5) . .
O8 V1 O7 101.39(6) . 5_575
O1 V1 O7 156.52(5) . 5_575
O2 V1 O7 88.77(5) . 5_575
O8 V1 O5 98.51(6) . .
O1 V1 O5 89.86(5) . .
O2 V1 O5 160.15(5) . .
O7 V1 O5 84.54(5) 5_575 .
O8 V1 O6 171.10(6) . .
O1 V1 O6 82.83(5) . .
O2 V1 O6 86.33(5) . .
O7 V1 O6 73.70(5) 5_575 .
O5 V1 O6 73.86(5) . .
O5 V2 O7 166.30(5) . .
O5 V2 O3 95.84(5) . .
O7 V2 O3 93.72(5) . .
O5 V2 O4 92.75(5) . .
O7 V2 O4 97.12(5) . .
O3 V2 O4 89.50(5) . .
O5 V2 O6 88.20(5) . 5_575
O7 V2 O6 81.54(5) . 5_575
O3 V2 O6 173.87(5) . 5_575
O4 V2 O6 94.92(5) . 5_575
O5 V2 O6 81.71(5) . .
O7 V2 O6 87.53(5) . .
O3 V2 O6 96.22(5) . .
O4 V2 O6 172.39(5) . .
O6 V2 O6 79.76(5) 5_575 .
C2 O1 V1 128.48(12) . .
C4 O2 V1 128.67(13) . .
C7 O3 V2 127.58(12) . .
C9 O4 V2 127.96(12) . .
C11 O5 V2 118.15(10) . .
C11 O5 V1 116.26(10) . .
V2 O5 V1 109.55(6) . .
C12 O6 V2 117.82(10) . 5_575
C12 O6 V2 118.39(10) . .
V2 O6 V2 100.24(5) 5_575 .
C12 O6 V1 126.00(9) . .
V2 O6 V1 94.34(5) 5_575 .
V2 O6 V1 94.27(5) . .
C13 O7 V2 118.11(10) . .
C13 O7 V1 116.82(10) . 5_575
V2 O7 V1 109.67(6) . 5_575
C2 C1 C4 124.53(17) . .
C2 C1 H1 117.7 . .
C4 C1 H1 117.7 . .
O1 C2 C1 124.80(17) . .
O1 C2 C3 115.30(17) . .
C1 C2 C3 119.87(17) . .
C2 C3 H3A 109.5 . .
C2 C3 H3B 109.5 . .
H3A C3 H3B 109.5 . .
C2 C3 H3C 109.5 . .
H3A C3 H3C 109.5 . .
H3B C3 H3C 109.5 . .
O2 C4 C1 124.55(17) . .
O2 C4 C5 116.38(18) . .
C1 C4 C5 119.06(17) . .
C4 C5 H5A 109.5 . .
C4 C5 H5B 109.5 . .
H5A C5 H5B 109.5 . .
C4 C5 H5C 109.5 . .
H5A C5 H5C 109.5 . .
H5B C5 H5C 109.5 . .
C7 C6 C9 124.65(17) . .
C7 C6 H6 117.7 . .
C9 C6 H6 117.7 . .
O3 C7 C6 124.90(17) . .
O3 C7 C8 115.52(17) . .
C6 C7 C8 119.57(17) . .
C7 C8 H8A 109.5 . .
C7 C8 H8B 109.5 . .
H8A C8 H8B 109.5 . .
C7 C8 H8C 109.5 . .
H8A C8 H8C 109.5 . .
H8B C8 H8C 109.5 . .
O4 C9 C6 124.56(17) . .
O4 C9 C10 115.32(17) . .
C6 C9 C10 120.09(17) . .
C9 C10 H10A 109.5 . .
C9 C10 H10B 109.5 . .
H10A C10 H10B 109.5 . .
C9 C10 H10C 109.5 . .
H10A C10 H10C 109.5 . .
H10B C10 H10C 109.5 . .
O5 C11 C14 113.74(14) . .
O5 C11 H11A 108.8 . .
C14 C11 H11A 108.8 . .
O5 C11 H11B 108.8 . .
C14 C11 H11B 108.8 . .
H11A C11 H11B 107.7 . .
O6 C12 C14 112.88(13) . 5_575
O6 C12 H12A 109.0 . .
C14 C12 H12A 109.0 5_575 .
O6 C12 H12B 109.0 . .
C14 C12 H12B 109.0 5_575 .
H12A C12 H12B 107.8 . .
O7 C13 C14 113.87(14) . 5_575
O7 C13 H13A 108.8 . .
C14 C13 H13A 108.8 5_575 .
O7 C13 H13B 108.8 . .
C14 C13 H13B 108.8 5_575 .
H13A C13 H13B 107.7 . .
C11 C14 C12 111.90(14) . 5_575
C11 C14 C13 110.36(14) . 5_575
C12 C14 C13 110.51(14) 5_575 5_575
C11 C14 C15 109.27(14) . .
C12 C14 C15 108.48(14) 5_575 .
C13 C14 C15 106.13(14) 5_575 .
C16 C15 C14 116.70(16) . .
C16 C15 H15A 108.1 . .
C14 C15 H15A 108.1 . .
C16 C15 H15B 108.1 . .
C14 C15 H15B 108.1 . .
H15A C15 H15B 107.3 . .
C15 C16 H16A 109.5 . .
C15 C16 H16B 109.5 . .
H16A C16 H16B 109.5 . .
C15 C16 H16C 109.5 . .
H16A C16 H16C 109.5 . .
H16B C16 H16C 109.5 . .

loop_
_geom_bond_atom_site_label_1
_geom_bond_atom_site_label_2
_geom_bond_distance
_geom_bond_site_symmetry_2
V1 O8 1.6031(13) .
V1 O1 1.9818(13) .
V1 O2 1.9875(13) .
V1 O7 2.0092(12) 5_575
V1 O5 2.0154(12) .
V1 O6 2.3474(12) .
V2 O5 1.9552(12) .
V2 O7 1.9559(12) .
V2 O3 1.9708(13) .
V2 O4 1.9717(13) .
V2 O6 2.0646(12) 5_575
V2 O6 2.0705(12) .
O1 C2 1.283(2) .
O2 C4 1.277(2) .
O3 C7 1.286(2) .
O4 C9 1.282(2) .
O5 C11 1.4373(19) .
O6 C12 1.4398(19) .
O6 V2 2.0646(12) 5_575
O7 C13 1.433(2) .
O7 V1 2.0092(12) 5_575
C1 C2 1.393(3) .
C1 C4 1.397(3) .
C1 H1 0.9300 .
C2 C3 1.495(3) .
C3 H3A 0.9600 .
C3 H3B 0.9600 .
C3 H3C 0.9600 .
C4 C5 1.492(3) .
C5 H5A 0.9600 .
C5 H5B 0.9600 .
C5 H5C 0.9600 .
C6 C7 1.387(3) .
C6 C9 1.390(3) .
C6 H6 0.9300 .
C7 C8 1.500(3) .
C8 H8A 0.9600 .
C8 H8B 0.9600 .
C8 H8C 0.9600 .
C9 C10 1.500(3) .
C10 H10A 0.9600 .
C10 H10B 0.9600 .
C10 H10C 0.9600 .
C11 C14 1.528(2) .
C11 H11A 0.9700 .
C11 H11B 0.9700 .
C12 C14 1.533(2) 5_575
C12 H12A 0.9700 .
C12 H12B 0.9700 .
C13 C14 1.536(2) 5_575
C13 H13A 0.9700 .
C13 H13B 0.9700 .
C14 C12 1.533(2) 5_575
C14 C13 1.536(2) 5_575
C14 C15 1.548(2) .
C15 C16 1.516(3) .
C15 H15A 0.9700 .
C15 H15B 0.9700 .
C16 H16A 0.9600 .
C16 H16B 0.9600 .
C16 H16C 0.9600 .

loop_
_geom_torsion_atom_site_label_1
_geom_torsion_atom_site_label_2
_geom_torsion_atom_site_label_3
_geom_torsion_atom_site_label_4
_geom_torsion
_geom_torsion_site_symmetry_1
_geom_torsion_site_symmetry_4
O8 V1 O1 C2 -102.40(16) . .
O2 V1 O1 C2 -1.26(15) . .
O7 V1 O1 C2 83.1(2) 5_575 .
O5 V1 O1 C2 158.93(15) . .
O6 V1 O1 C2 85.18(15) . .
O8 V1 O2 C4 100.68(15) . .
O1 V1 O2 C4 -1.32(15) . .
O7 V1 O2 C4 -157.95(15) 5_575 .
O5 V1 O2 C4 -87.8(2) . .
O6 V1 O2 C4 -84.21(15) . .
O5 V2 O3 C7 83.67(15) . .
O7 V2 O3 C7 -106.15(15) . .
O4 V2 O3 C7 -9.05(15) . .
O6 V2 O3 C7 -145.3(4) 5_575 .
O6 V2 O3 C7 165.93(14) . .
O5 V2 O4 C9 -86.64(15) . .
O7 V2 O4 C9 102.87(14) . .
O3 V2 O4 C9 9.18(15) . .
O6 V2 O4 C9 -175.07(14) 5_575 .
O6 V2 O4 C9 -129.7(4) . .
O7 V2 O5 C11 90.8(2) . .
O3 V2 O5 C11 -135.11(11) . .
O4 V2 O5 C11 -45.32(12) . .
O6 V2 O5 C11 49.52(12) 5_575 .
O6 V2 O5 C11 129.43(12) . .
O7 V2 O5 V1 -45.4(2) . .
O3 V2 O5 V1 88.62(6) . .
O4 V2 O5 V1 178.41(6) . .
O6 V2 O5 V1 -86.75(6) 5_575 .
O6 V2 O5 V1 -6.84(6) . .
O8 V1 O5 C11 44.35(12) . .
O1 V1 O5 C11 146.44(11) . .
O2 V1 O5 C11 -127.22(16) . .
O7 V1 O5 C11 -56.39(11) 5_575 .
O6 V1 O5 C11 -130.98(12) . .
O8 V1 O5 V2 -178.47(6) . .
O1 V1 O5 V2 -76.37(6) . .
O2 V1 O5 V2 9.97(19) . .
O7 V1 O5 V2 80.79(6) 5_575 .
O6 V1 O5 V2 6.21(5) . .
O5 V2 O6 C12 140.80(11) . .
O7 V2 O6 C12 -47.70(11) . .
O3 V2 O6 C12 45.78(11) . .
O4 V2 O6 C12 -175.6(4) . .
O6 V2 O6 C12 -129.54(12) 5_575 .
O5 V2 O6 V2 -89.66(5) . 5_575
O7 V2 O6 V2 81.84(5) . 5_575
O3 V2 O6 V2 175.32(5) . 5_575
O4 V2 O6 V2 -46.1(4) . 5_575
O6 V2 O6 V2 0.0 5_575 5_575
O5 V2 O6 V1 5.54(4) . .
O7 V2 O6 V1 177.04(5) . .
O3 V2 O6 V1 -89.48(5) . .
O4 V2 O6 V1 49.1(4) . .
O6 V2 O6 V1 95.20(5) 5_575 .
O8 V1 O6 C12 -167.0(4) . .
O1 V1 O6 C12 -43.66(13) . .
O2 V1 O6 C12 45.68(13) . .
O7 V1 O6 C12 135.47(13) 5_575 .
O5 V1 O6 C12 -135.60(13) . .
O8 V1 O6 V2 63.6(4) . 5_575
O1 V1 O6 V2 -172.98(6) . 5_575
O2 V1 O6 V2 -83.64(5) . 5_575
O7 V1 O6 V2 6.15(5) 5_575 5_575
O5 V1 O6 V2 95.09(5) . 5_575
O8 V1 O6 V2 -37.0(4) . .
O1 V1 O6 V2 86.40(5) . .
O2 V1 O6 V2 175.74(5) . .
O7 V1 O6 V2 -94.47(5) 5_575 .
O5 V1 O6 V2 -5.54(4) . .
O5 V2 O7 C13 87.8(2) . .
O3 V2 O7 C13 -46.46(12) . .
O4 V2 O7 C13 -136.42(11) . .
O6 V2 O7 C13 129.63(12) 5_575 .
O6 V2 O7 C13 49.62(11) . .
O5 V2 O7 V1 -49.5(2) . 5_575
O3 V2 O7 V1 176.31(6) . 5_575
O4 V2 O7 V1 86.35(6) . 5_575
O6 V2 O7 V1 -7.60(6) 5_575 5_575
O6 V2 O7 V1 -87.61(6) . 5_575
V1 O1 C2 C1 2.7(3) . .
V1 O1 C2 C3 -175.37(12) . .
C4 C1 C2 O1 -1.6(3) . .
C4 C1 C2 C3 176.38(18) . .
V1 O2 C4 C1 2.5(3) . .
V1 O2 C4 C5 -178.45(13) . .
C2 C1 C4 O2 -1.1(3) . .
C2 C1 C4 C5 179.87(18) . .
V2 O3 C7 C6 5.5(3) . .
V2 O3 C7 C8 -175.12(13) . .
C9 C6 C7 O3 2.0(3) . .
C9 C6 C7 C8 -177.38(17) . .
V2 O4 C9 C6 -5.7(3) . .
V2 O4 C9 C10 176.20(12) . .
C7 C6 C9 O4 -1.9(3) . .
C7 C6 C9 C10 176.12(18) . .
V2 O5 C11 C14 -65.32(17) . .
V1 O5 C11 C14 68.09(16) . .
V2 O6 C12 C14 -60.27(16) 5_575 5_575
V2 O6 C12 C14 60.63(16) . 5_575
V1 O6 C12 C14 -179.55(10) . 5_575
V2 O7 C13 C14 -66.99(16) . 5_575
V1 O7 C13 C14 67.24(16) 5_575 5_575
O5 C11 C14 C12 63.65(19) . 5_575
O5 C11 C14 C13 -59.84(18) . 5_575
O5 C11 C14 C15 -176.19(14) . .
C11 C14 C15 C16 -58.7(2) . .
C12 C14 C15 C16 63.5(2) 5_575 .
C13 C14 C15 C16 -177.73(16) 5_575 .
